data_7125760
loop_
_publ_author_name
'Kureja, Kunal'
'Zinke, Julian'
'Bruhn, Clemens'
'Siemeling, Ulrich'

_publ_section_title
;
 Imidazolium-benzimidazolates as convenient sources of
 donor-functionalised normal and abnormal N-heterocyclic carbenes.
;
_journal_issue 65
_journal_name_full 'Chemical communications (Cambridge, England)'
_journal_page_first 9705
_journal_page_last 9708
_journal_paper_doi 10.1039/c9cc05283f
_journal_volume 55
_journal_year 2019
_chemical_formula_moiety 'C27 H32 Cl N4 Ni Rh [+ solvent]'
_chemical_formula_sum 'C27 H32 Cl N4 Ni Rh'
_chemical_formula_weight 609.63
_space_group_crystal_system tetragonal
_space_group_IT_number 85
_space_group_name_Hall '-P 4a'
_space_group_name_H-M_alt 'P 4/n :2'
_atom_sites_solution_hydrogens geom
_audit_creation_method SHELXL-2017/1
_audit_update_record
;
2019-07-08 deposited with the CCDC.	2019-07-19 downloaded from the CCDC.
;
_cell_angle_alpha 90
_cell_angle_beta 90
_cell_angle_gamma 90
_cell_formula_units_Z 16
_cell_length_a 34.3321(4)
_cell_length_b 34.3321(4)
_cell_length_c 10.30900(10)
_cell_measurement_reflns_used 44054
_cell_measurement_temperature 100(2)
_cell_measurement_theta_max 70.49
_cell_measurement_theta_min 1.82
_cell_volume 12151.1(2)
_computing_structure_refinement 'SHELXL-2017/1 (Sheldrick, 2017)'
_diffrn_ambient_temperature 100(2)
_diffrn_detector Pilatus300K
_diffrn_detector_area_resol_mean 5.81
_diffrn_detector_type 'DECTRIS PILATUS 300K'
_diffrn_measured_fraction_theta_full 0.997
_diffrn_measured_fraction_theta_max 0.995
_diffrn_measurement_details ' 2089 frames, detector distance = 60 mm'
_diffrn_measurement_device 'Eulerian 4-circle diffractometer'
_diffrn_measurement_device_type 'STOE STADIVARI'
_diffrn_measurement_method 'rotation method, \w scans'
_diffrn_radiation_collimation '1.2 mm, 0.6 diameter'
_diffrn_radiation_monochromator 'Graded multilayer mirror'
_diffrn_radiation_polarisn_norm 270
_diffrn_radiation_probe x-ray
_diffrn_radiation_type 'Cu K\a'
_diffrn_radiation_wavelength 1.54186
_diffrn_reflns_av_R_equivalents 0.0365
_diffrn_reflns_av_unetI/netI 0.0291
_diffrn_reflns_Laue_measured_fraction_full 0.997
_diffrn_reflns_Laue_measured_fraction_max 0.995
_diffrn_reflns_limit_h_max 37
_diffrn_reflns_limit_h_min -41
_diffrn_reflns_limit_k_max 39
_diffrn_reflns_limit_k_min -34
_diffrn_reflns_limit_l_max 5
_diffrn_reflns_limit_l_min -12
_diffrn_reflns_number 47405
_diffrn_reflns_point_group_measured_fraction_full 0.997
_diffrn_reflns_point_group_measured_fraction_max 0.995
_diffrn_reflns_theta_full 67.686
_diffrn_reflns_theta_max 68.480
_diffrn_reflns_theta_min 1.820
_diffrn_source 'GeniX 3D HF Cu'
_diffrn_source_current 0.600
_diffrn_source_power 0.030
_diffrn_source_voltage 50
_exptl_absorpt_coefficient_mu 6.115
_exptl_absorpt_correction_T_max 0.8413
_exptl_absorpt_correction_T_min 0.6236
_exptl_absorpt_correction_type multi-scan
_exptl_absorpt_process_details
;
STOE X-Red32. Absorption correction by Gaussian integration, 
analogous to P. Coppens, published in: F. R. Ahmed (Editor), 
"Crystallographic Computing", Munksgaard, Copenhagen (1970), 
255 - 270.
Scaling of reflection intensities was performed within STOE LANA.
J. Koziskova, F. Hahn, J. Richter, J. Kozisek, Acta Chimica 
Slovaca, vol. 9, no. 2, 2016, pp. 136 - 140.
;
_exptl_crystal_colour yellow
_exptl_crystal_density_diffrn 1.333
_exptl_crystal_description block
_exptl_crystal_F_000 4992
_exptl_crystal_size_max 0.035
_exptl_crystal_size_mid 0.026
_exptl_crystal_size_min 0.025
_refine_diff_density_max 0.917
_refine_diff_density_min -0.553
_refine_diff_density_rms 0.071
_refine_ls_extinction_method none
_refine_ls_goodness_of_fit_ref 1.031
_refine_ls_hydrogen_treatment constr
_refine_ls_matrix_type full
_refine_ls_number_parameters 619
_refine_ls_number_reflns 11145
_refine_ls_number_restraints 0
_refine_ls_restrained_S_all 1.031
_refine_ls_R_factor_all 0.0528
_refine_ls_R_factor_gt 0.0375
_refine_ls_shift/su_max 0.001
_refine_ls_shift/su_mean 0.000
_refine_ls_structure_factor_coef Fsqd
_refine_ls_weighting_details 'w=1/[\s^2^(Fo^2^)+(0.0429P)^2^+15.6706P] where P=(Fo^2^+2Fc^2^)/3'
_refine_ls_weighting_scheme calc
_refine_ls_wR_factor_gt 0.0830
_refine_ls_wR_factor_ref 0.0916
_reflns_Friedel_coverage 0.000
_reflns_number_gt 8878
_reflns_number_total 11145
_reflns_threshold_expression 'I > 2\s(I)'
_cod_data_source_file c9cc05283f2.cif
_cod_data_source_block 1sq
_cod_original_cell_volume 12151.1(3)
_cod_original_sg_symbol_H-M 'P 4/n'
_cod_database_code 7125760
_shelx_shelxl_version_number 2017/1
_shelx_space_group_comment
;
The symmetry employed for this shelxl refinement is uniquely defined
by the following loop, which should always be used as a source of
symmetry information in preference to the above space-group names.
They are only intended as comments.
;
_shelx_estimated_absorpt_t_min 0.814
_shelx_estimated_absorpt_t_max 0.862

loop_
_space_group_symop_operation_xyz
'x, y, z'
'-x+1/2, -y+1/2, z'
'-y+1/2, x, z'
'y, -x+1/2, z'
'-x, -y, -z'
'x-1/2, y-1/2, -z'
'y-1/2, -x, -z'
'-y, x-1/2, -z'

loop_
_atom_site_label
_atom_site_type_symbol
_atom_site_fract_x
_atom_site_fract_y
_atom_site_fract_z
_atom_site_U_iso_or_equiv
_atom_site_adp_type
_atom_site_occupancy
_atom_site_site_symmetry_order
_atom_site_calc_flag
_atom_site_refinement_flags_posn
_atom_site_refinement_flags_adp
C1 C 0.43277(9) 0.48348(10) 0.4863(3) 0.0267(7) Uani 1 1 d . .
C2 C 0.42395(10) 0.46500(11) 0.6940(3) 0.0303(8) Uani 1 1 d . .
H2A H 0.419623 0.466659 0.784816 0.036 Uiso 1 1 calc R U
C3 C 0.42644(10) 0.43209(10) 0.6254(3) 0.0285(7) Uani 1 1 d . .
H3A H 0.424801 0.406165 0.657142 0.034 Uiso 1 1 calc R U
C4 C 0.43765(10) 0.42252(10) 0.3841(3) 0.0265(7) Uani 1 1 d . .
C5 C 0.44927(10) 0.38027(11) 0.2381(3) 0.0304(8) Uani 1 1 d . .
C6 C 0.45689(11) 0.34708(12) 0.1655(3) 0.0352(8) Uani 1 1 d . .
H6A H 0.457814 0.322085 0.204915 0.042 Uiso 1 1 calc R U
C7 C 0.46309(12) 0.35168(13) 0.0336(4) 0.0413(9) Uani 1 1 d . .
H7A H 0.468596 0.329471 -0.018207 0.050 Uiso 1 1 calc R U
C8 C 0.46141(12) 0.38839(13) -0.0246(3) 0.0405(9) Uani 1 1 d . .
H8A H 0.465350 0.390549 -0.115543 0.049 Uiso 1 1 calc R U
C9 C 0.45415(11) 0.42160(12) 0.0469(3) 0.0369(9) Uani 1 1 d . .
H9A H 0.453299 0.446473 0.006579 0.044 Uiso 1 1 calc R U
C10 C 0.44806(10) 0.41754(11) 0.1805(3) 0.0304(8) Uani 1 1 d . .
C11 C 0.43036(11) 0.53831(11) 0.6516(4) 0.0345(8) Uani 1 1 d . .
C12 C 0.46684(11) 0.55606(12) 0.5943(4) 0.0381(9) Uani 1 1 d . .
H12A H 0.467954 0.583804 0.616306 0.046 Uiso 1 1 calc R U
H12B H 0.466413 0.553037 0.499802 0.046 Uiso 1 1 calc R U
H12C H 0.489790 0.542819 0.629724 0.046 Uiso 1 1 calc R U
C13 C 0.39242(12) 0.55742(12) 0.6096(5) 0.0458(10) Uani 1 1 d . .
H13A H 0.387591 0.551714 0.517871 0.055 Uiso 1 1 calc R U
H13B H 0.394305 0.585666 0.621859 0.055 Uiso 1 1 calc R U
H13C H 0.370918 0.547192 0.662052 0.055 Uiso 1 1 calc R U
C14 C 0.43344(14) 0.54037(12) 0.7996(4) 0.0466(11) Uani 1 1 d . .
H14C H 0.410286 0.528472 0.838604 0.056 Uiso 1 1 calc R U
H14B H 0.435271 0.567664 0.826797 0.056 Uiso 1 1 calc R U
H14A H 0.456744 0.526293 0.828222 0.056 Uiso 1 1 calc R U
C15 C 0.45960(13) 0.52473(13) 0.1384(4) 0.0452(10) Uani 1 1 d . .
H15A H 0.479563 0.513463 0.086741 0.054 Uiso 1 1 calc R U
C16 C 0.41823(13) 0.51782(13) 0.1245(4) 0.0480(11) Uani 1 1 d . .
H16A H 0.406407 0.500790 0.063450 0.058 Uiso 1 1 calc R U
C17 C 0.39898(13) 0.54011(12) 0.2148(4) 0.0476(11) Uani 1 1 d . .
H17A H 0.371553 0.542613 0.223899 0.057 Uiso 1 1 calc R U
C18 C 0.42766(13) 0.55866(12) 0.2918(4) 0.0448(10) Uani 1 1 d . .
H18A H 0.422741 0.574106 0.366427 0.054 Uiso 1 1 calc R U
C19 C 0.46505(13) 0.55038(12) 0.2390(4) 0.0431(10) Uani 1 1 d . .
H19A H 0.489223 0.560660 0.267973 0.052 Uiso 1 1 calc R U
C20 C 0.38352(11) 0.31770(11) 0.3858(3) 0.0322(8) Uani 1 1 d . .
H20A H 0.399685 0.323408 0.313456 0.039 Uiso 1 1 calc R U
C21 C 0.36942(11) 0.34859(11) 0.4605(3) 0.0318(8) Uani 1 1 d . .
H21A H 0.376031 0.374204 0.433453 0.038 Uiso 1 1 calc R U
C22 C 0.34459(12) 0.34463(12) 0.5803(4) 0.0383(9) Uani 1 1 d . .
H22A H 0.317854 0.337132 0.554386 0.046 Uiso 1 1 calc R U
H22B H 0.343080 0.370194 0.624460 0.046 Uiso 1 1 calc R U
C23 C 0.36067(12) 0.31400(12) 0.6764(4) 0.0403(9) Uani 1 1 d . .
H23A H 0.353030 0.321300 0.765727 0.048 Uiso 1 1 calc R U
H23B H 0.348929 0.288330 0.656760 0.048 Uiso 1 1 calc R U
C24 C 0.40461(12) 0.31072(11) 0.6690(3) 0.0361(9) Uani 1 1 d . .
H24A H 0.419544 0.328045 0.720891 0.043 Uiso 1 1 calc R U
C25 C 0.42473(12) 0.28418(10) 0.5919(4) 0.0368(9) Uani 1 1 d . .
H25A H 0.452273 0.283595 0.600367 0.044 Uiso 1 1 calc R U
C26 C 0.40668(12) 0.25628(11) 0.4961(4) 0.0414(9) Uani 1 1 d . .
H26A H 0.395848 0.233693 0.543634 0.050 Uiso 1 1 calc R U
H26B H 0.427179 0.246488 0.436898 0.050 Uiso 1 1 calc R U
C27 C 0.37412(12) 0.27530(11) 0.4153(4) 0.0395(9) Uani 1 1 d . .
H27B H 0.370874 0.260824 0.332976 0.047 Uiso 1 1 calc R U
H27A H 0.349250 0.273829 0.463701 0.047 Uiso 1 1 calc R U
C28 C 0.21678(11) 0.54535(12) 0.0615(4) 0.0386(9) Uani 1 1 d . .
C29 C 0.21825(12) 0.52562(12) -0.1476(4) 0.0423(9) Uani 1 1 d . .
H29A H 0.212118 0.524038 -0.237269 0.051 Uiso 1 1 calc R U
C30 C 0.24385(11) 0.50324(12) -0.0842(4) 0.0384(9) Uani 1 1 d . .
H30A H 0.259481 0.483040 -0.119712 0.046 Uiso 1 1 calc R U
C31 C 0.26408(11) 0.50431(12) 0.1526(3) 0.0333(8) Uani 1 1 d . .
C32 C 0.30240(10) 0.47899(11) 0.2922(3) 0.0324(8) Uani 1 1 d . .
C33 C 0.33106(11) 0.45879(12) 0.3595(3) 0.0347(8) Uani 1 1 d . .
H33A H 0.348179 0.441292 0.316618 0.042 Uiso 1 1 calc R U
C34 C 0.33360(11) 0.46525(12) 0.4918(4) 0.0402(9) Uani 1 1 d . .
H34A H 0.352333 0.451216 0.540970 0.048 Uiso 1 1 calc R U
C35 C 0.30928(12) 0.49191(13) 0.5551(4) 0.0415(10) Uani 1 1 d . .
H35A H 0.311622 0.495223 0.646270 0.050 Uiso 1 1 calc R U
C36 C 0.28196(13) 0.51351(12) 0.4879(4) 0.0416(9) Uani 1 1 d . .
H36A H 0.266148 0.532235 0.530741 0.050 Uiso 1 1 calc R U
C37 C 0.27841(11) 0.50677(12) 0.3540(3) 0.0356(8) Uani 1 1 d . .
C38 C 0.17233(14) 0.58219(14) -0.0935(5) 0.0533(12) Uani 1 1 d . .
C39 C 0.18829(16) 0.62171(14) -0.0490(5) 0.0622(13) Uani 1 1 d . .
H39A H 0.195934 0.620091 0.042470 0.075 Uiso 1 1 calc R U
H39B H 0.168105 0.641658 -0.059263 0.075 Uiso 1 1 calc R U
H39C H 0.211016 0.628637 -0.101632 0.075 Uiso 1 1 calc R U
C40 C 0.13400(15) 0.57082(17) -0.0321(6) 0.0749(17) Uani 1 1 d . .
H40A H 0.115640 0.592582 -0.038885 0.090 Uiso 1 1 calc R U
H40B H 0.138179 0.564421 0.059445 0.090 Uiso 1 1 calc R U
H40C H 0.123318 0.548071 -0.077244 0.090 Uiso 1 1 calc R U
C41 C 0.16742(17) 0.58390(15) -0.2396(5) 0.0673(16) Uani 1 1 d . .
H41A H 0.192935 0.587465 -0.280551 0.081 Uiso 1 1 calc R U
H41B H 0.150429 0.605798 -0.262330 0.081 Uiso 1 1 calc R U
H41C H 0.155732 0.559549 -0.270301 0.081 Uiso 1 1 calc R U
C42 C 0.2045(3) 0.61806(19) 0.3143(6) 0.095(2) Uani 1 1 d . .
H42A H 0.215033 0.641885 0.283070 0.114 Uiso 1 1 calc R U
C43 C 0.1706(2) 0.5998(2) 0.2726(7) 0.100(3) Uani 1 1 d . .
H43A H 0.154979 0.608262 0.201863 0.120 Uiso 1 1 calc R U
C44 C 0.1626(2) 0.5666(3) 0.3517(8) 0.110(3) Uani 1 1 d . .
H44A H 0.140189 0.550439 0.348926 0.131 Uiso 1 1 calc R U
C45 C 0.1940(2) 0.5631(2) 0.4321(6) 0.082(2) Uani 1 1 d . .
H45A H 0.197759 0.542783 0.493299 0.098 Uiso 1 1 calc R U
C46 C 0.2200(2) 0.59448(17) 0.4103(5) 0.0782(18) Uani 1 1 d . .
H46A H 0.243943 0.598632 0.454197 0.094 Uiso 1 1 calc R U
C47 C 0.26368(11) 0.40141(11) 0.0693(3) 0.0337(8) Uani 1 1 d . .
H47A H 0.250313 0.424274 0.095940 0.040 Uiso 1 1 calc R U
C48 C 0.29541(11) 0.38928(12) 0.1440(3) 0.0361(8) Uani 1 1 d . .
H48A H 0.302518 0.404768 0.216645 0.043 Uiso 1 1 calc R U
C49 C 0.31924(12) 0.35292(12) 0.1166(4) 0.0427(9) Uani 1 1 d . .
H49A H 0.303011 0.333845 0.069032 0.051 Uiso 1 1 calc R U
H49B H 0.327286 0.340877 0.199678 0.051 Uiso 1 1 calc R U
C50 C 0.35533(12) 0.36259(12) 0.0365(4) 0.0420(9) Uani 1 1 d . .
H50A H 0.376488 0.370871 0.095627 0.050 Uiso 1 1 calc R U
H50B H 0.364141 0.338763 -0.008992 0.050 Uiso 1 1 calc R U
C51 C 0.34834(11) 0.39436(12) -0.0625(3) 0.0351(8) Uani 1 1 d . .
H51A H 0.368436 0.413118 -0.073060 0.042 Uiso 1 1 calc R U
C52 C 0.31549(11) 0.39883(12) -0.1394(3) 0.0355(8) Uani 1 1 d . .
H52A H 0.313901 0.421391 -0.192520 0.043 Uiso 1 1 calc R U
C53 C 0.28185(12) 0.37006(13) -0.1445(4) 0.0426(10) Uani 1 1 d . .
H53A H 0.291633 0.343729 -0.122843 0.051 Uiso 1 1 calc R U
H53B H 0.271353 0.369215 -0.233911 0.051 Uiso 1 1 calc R U
C54 C 0.24908(11) 0.38082(13) -0.0508(4) 0.0405(9) Uani 1 1 d . .
H54A H 0.230234 0.397894 -0.096038 0.049 Uiso 1 1 calc R U
H54B H 0.235171 0.356820 -0.024602 0.049 Uiso 1 1 calc R U
Cl1 Cl 0.48831(3) 0.35243(3) 0.61353(9) 0.0440(2) Uani 1 1 d . .
Cl2 Cl 0.34459(3) 0.48709(3) -0.08982(8) 0.0398(2) Uani 1 1 d . .
N1 N 0.42876(8) 0.49651(8) 0.6101(3) 0.0278(6) Uani 1 1 d . .
N2 N 0.43193(8) 0.44376(8) 0.4980(3) 0.0270(6) Uani 1 1 d . .
N3 N 0.44194(8) 0.38443(8) 0.3714(3) 0.0284(6) Uani 1 1 d . .
N4 N 0.44049(8) 0.44413(9) 0.2773(3) 0.0289(6) Uani 1 1 d . .
N5 N 0.20212(10) 0.55176(10) -0.0586(3) 0.0399(8) Uani 1 1 d . .
N6 N 0.24289(9) 0.51551(9) 0.0435(3) 0.0339(7) Uani 1 1 d . .
N7 N 0.29219(9) 0.47781(9) 0.1610(3) 0.0320(7) Uani 1 1 d . .
N8 N 0.25416(9) 0.52281(9) 0.2610(3) 0.0352(7) Uani 1 1 d . .
Ni1 Ni 0.43619(2) 0.49879(2) 0.30822(5) 0.02924(14) Uani 1 1 d . .
Ni2 Ni 0.21428(2) 0.56014(2) 0.24042(7) 0.04656(18) Uani 1 1 d . .
Rh1 Rh 0.42873(2) 0.34030(2) 0.50478(2) 0.02890(7) Uani 1 1 d . .
Rh2 Rh 0.31159(2) 0.43714(2) 0.02381(2) 0.02965(7) Uani 1 1 d . .

loop_
_atom_site_aniso_label
_atom_site_aniso_U_11
_atom_site_aniso_U_22
_atom_site_aniso_U_33
_atom_site_aniso_U_23
_atom_site_aniso_U_13
_atom_site_aniso_U_12
C1 0.0241(17) 0.0341(19) 0.0220(16) 0.0032(14) -0.0011(13) -0.0026(14)
C2 0.0330(19) 0.039(2) 0.0186(15) 0.0021(14) 0.0007(13) -0.0051(16)
C3 0.0347(19) 0.0279(18) 0.0229(16) 0.0061(13) 0.0017(14) -0.0028(15)
C4 0.0239(17) 0.035(2) 0.0207(15) 0.0018(13) -0.0013(13) -0.0038(14)
C5 0.0296(19) 0.040(2) 0.0221(16) -0.0013(14) -0.0001(14) -0.0028(16)
C6 0.035(2) 0.041(2) 0.0294(18) -0.0024(15) -0.0011(15) 0.0019(17)
C7 0.038(2) 0.054(3) 0.033(2) -0.0125(18) 0.0035(16) -0.0023(18)
C8 0.041(2) 0.058(3) 0.0220(17) 0.0004(17) 0.0022(15) -0.0073(19)
C9 0.037(2) 0.052(2) 0.0220(17) 0.0052(16) 0.0009(15) -0.0113(18)
C10 0.0298(19) 0.041(2) 0.0205(16) -0.0034(14) -0.0016(13) -0.0066(16)
C11 0.036(2) 0.036(2) 0.0318(18) -0.0029(15) 0.0006(15) -0.0077(16)
C12 0.035(2) 0.040(2) 0.039(2) -0.0037(17) 0.0003(16) -0.0100(17)
C13 0.043(2) 0.033(2) 0.061(3) -0.0039(19) 0.005(2) -0.0054(18)
C14 0.066(3) 0.041(2) 0.033(2) -0.0077(17) 0.0102(19) -0.021(2)
C15 0.059(3) 0.050(3) 0.0266(19) 0.0143(17) 0.0044(18) -0.016(2)
C16 0.061(3) 0.054(3) 0.0284(19) 0.0185(18) -0.0177(19) -0.019(2)
C17 0.043(2) 0.044(2) 0.056(3) 0.025(2) -0.010(2) -0.0006(19)
C18 0.067(3) 0.031(2) 0.037(2) 0.0123(16) -0.006(2) -0.002(2)
C19 0.049(3) 0.043(2) 0.037(2) 0.0164(18) -0.0036(18) -0.020(2)
C20 0.033(2) 0.038(2) 0.0248(16) -0.0015(15) -0.0003(14) -0.0013(16)
C21 0.0327(19) 0.0337(19) 0.0289(17) 0.0043(15) -0.0037(14) -0.0001(15)
C22 0.046(2) 0.038(2) 0.0316(19) 0.0026(16) 0.0050(17) 0.0057(18)
C23 0.057(3) 0.036(2) 0.0281(18) 0.0040(16) 0.0106(17) 0.0072(19)
C24 0.050(2) 0.0277(19) 0.0301(18) 0.0089(15) 0.0033(16) -0.0008(17)
C25 0.045(2) 0.0279(19) 0.037(2) 0.0135(15) 0.0039(17) 0.0038(17)
C26 0.047(2) 0.033(2) 0.044(2) 0.0012(17) 0.0080(18) 0.0020(17)
C27 0.046(2) 0.034(2) 0.038(2) -0.0064(16) 0.0056(17) -0.0028(18)
C28 0.033(2) 0.042(2) 0.040(2) -0.0025(17) -0.0047(16) -0.0030(17)
C29 0.043(2) 0.050(2) 0.033(2) -0.0019(18) -0.0105(17) -0.0006(19)
C30 0.038(2) 0.047(2) 0.0305(19) -0.0070(16) -0.0052(16) 0.0038(18)
C31 0.0281(19) 0.047(2) 0.0245(17) -0.0028(15) -0.0006(14) -0.0004(17)
C32 0.0271(18) 0.046(2) 0.0238(16) -0.0008(15) 0.0004(14) -0.0066(16)
C33 0.0262(19) 0.046(2) 0.0318(18) 0.0046(16) -0.0016(14) -0.0076(16)
C34 0.034(2) 0.055(2) 0.0319(19) 0.0091(18) -0.0088(16) -0.0139(18)
C35 0.044(2) 0.057(3) 0.0236(17) -0.0011(17) -0.0047(16) -0.016(2)
C36 0.049(2) 0.046(2) 0.0304(19) -0.0050(17) 0.0029(17) -0.0116(19)
C37 0.031(2) 0.049(2) 0.0271(17) -0.0012(16) -0.0019(15) -0.0070(17)
C38 0.056(3) 0.048(3) 0.056(3) -0.002(2) -0.024(2) 0.015(2)
C39 0.079(4) 0.046(3) 0.061(3) -0.004(2) -0.024(3) 0.010(3)
C40 0.049(3) 0.067(4) 0.108(5) 0.006(3) -0.022(3) 0.016(3)
C41 0.090(4) 0.052(3) 0.059(3) -0.005(2) -0.038(3) 0.023(3)
C42 0.169(8) 0.061(4) 0.056(3) -0.007(3) 0.008(4) 0.047(4)
C43 0.096(5) 0.130(7) 0.073(4) -0.005(4) 0.018(4) 0.077(5)
C44 0.063(4) 0.162(8) 0.103(5) 0.015(5) 0.042(4) 0.031(5)
C45 0.092(5) 0.098(5) 0.056(3) 0.008(3) 0.037(3) 0.039(4)
C46 0.129(6) 0.065(4) 0.041(3) -0.012(2) 0.005(3) 0.027(4)
C47 0.0306(19) 0.041(2) 0.0295(18) 0.0038(15) 0.0041(15) -0.0052(16)
C48 0.037(2) 0.045(2) 0.0259(17) 0.0016(16) 0.0003(15) -0.0077(17)
C49 0.043(2) 0.045(2) 0.040(2) 0.0040(18) -0.0093(18) 0.0035(19)
C50 0.036(2) 0.045(2) 0.045(2) -0.0064(18) -0.0073(17) 0.0042(18)
C51 0.0279(19) 0.043(2) 0.0343(19) -0.0106(16) 0.0038(15) 0.0053(16)
C52 0.035(2) 0.044(2) 0.0273(18) -0.0089(16) 0.0039(15) 0.0042(17)
C53 0.045(2) 0.055(3) 0.0281(19) -0.0067(17) -0.0053(16) -0.003(2)
C54 0.032(2) 0.056(3) 0.0336(19) 0.0020(18) -0.0055(16) -0.0064(18)
Cl1 0.0475(6) 0.0455(6) 0.0389(5) 0.0053(4) -0.0139(4) -0.0009(4)
Cl2 0.0344(5) 0.0550(6) 0.0299(4) 0.0053(4) 0.0005(3) -0.0061(4)
N1 0.0280(15) 0.0321(16) 0.0233(13) 0.0001(12) 0.0013(11) -0.0038(12)
N2 0.0304(15) 0.0308(15) 0.0198(13) 0.0033(11) -0.0014(11) -0.0035(12)
N3 0.0313(16) 0.0322(16) 0.0218(14) 0.0037(11) 0.0009(11) -0.0019(13)
N4 0.0317(16) 0.0344(16) 0.0205(13) 0.0046(12) -0.0002(11) -0.0075(13)
N5 0.0394(18) 0.0407(19) 0.0397(18) -0.0046(14) -0.0117(14) 0.0026(15)
N6 0.0302(16) 0.0419(18) 0.0297(15) -0.0008(13) -0.0064(12) -0.0002(14)
N7 0.0283(16) 0.0441(18) 0.0234(14) -0.0031(13) -0.0013(12) -0.0001(14)
N8 0.0327(17) 0.0435(19) 0.0294(15) -0.0050(13) 0.0008(13) 0.0003(14)
Ni1 0.0339(3) 0.0329(3) 0.0209(3) 0.0067(2) -0.0024(2) -0.0071(3)
Ni2 0.0462(4) 0.0533(5) 0.0402(4) -0.0060(3) 0.0030(3) 0.0104(3)
Rh1 0.03692(15) 0.02764(14) 0.02213(12) 0.00262(10) -0.00197(10) 0.00196(11)
Rh2 0.02503(14) 0.04290(16) 0.02101(12) -0.00020(10) 0.00062(10) 0.00040(11)

loop_
_atom_type_symbol
_atom_type_description
_atom_type_scat_dispersion_real
_atom_type_scat_dispersion_imag
_atom_type_scat_source
C C 0.0181 0.0091 'International Tables Vol C Tables 4.2.6.8 and 6.1.1.4'
H H 0.0000 0.0000 'International Tables Vol C Tables 4.2.6.8 and 6.1.1.4'
Cl Cl 0.3639 0.7018 'International Tables Vol C Tables 4.2.6.8 and 6.1.1.4'
N N 0.0311 0.0180 'International Tables Vol C Tables 4.2.6.8 and 6.1.1.4'
Ni Ni -3.0029 0.5091 'International Tables Vol C Tables 4.2.6.8 and 6.1.1.4'
Rh Rh 0.0927 3.6045 'International Tables Vol C Tables 4.2.6.8 and 6.1.1.4'

loop_
_geom_angle_atom_site_label_1
_geom_angle_atom_site_label_2
_geom_angle_atom_site_label_3
_geom_angle
N1 C1 N2 104.0(3)
N1 C1 Ni1 144.7(3)
N2 C1 Ni1 111.1(2)
C3 C2 N1 108.7(3)
C3 C2 H2A 125.6
N1 C2 H2A 125.6
C2 C3 N2 105.4(3)
C2 C3 H3A 127.3
N2 C3 H3A 127.3
N3 C4 N4 117.5(3)
N3 C4 N2 128.0(3)
N4 C4 N2 114.5(3)
C6 C5 N3 130.1(3)
C6 C5 C10 121.6(3)
N3 C5 C10 108.3(3)
C7 C6 C5 117.7(4)
C7 C6 H6A 121.2
C5 C6 H6A 121.2
C6 C7 C8 121.2(4)
C6 C7 H7A 119.4
C8 C7 H7A 119.4
C9 C8 C7 121.6(3)
C9 C8 H8A 119.2
C7 C8 H8A 119.2
C8 C9 C10 118.0(4)
C8 C9 H9A 121.0
C10 C9 H9A 121.0
N4 C10 C9 132.5(4)
N4 C10 C5 107.6(3)
C9 C10 C5 120.0(3)
N1 C11 C12 107.7(3)
N1 C11 C13 107.5(3)
C12 C11 C13 115.1(3)
N1 C11 C14 109.3(3)
C12 C11 C14 108.3(3)
C13 C11 C14 108.8(4)
C11 C12 H12A 109.5
C11 C12 H12B 109.5
H12A C12 H12B 109.5
C11 C12 H12C 109.5
H12A C12 H12C 109.5
H12B C12 H12C 109.5
C11 C13 H13A 109.5
C11 C13 H13B 109.5
H13A C13 H13B 109.5
C11 C13 H13C 109.5
H13A C13 H13C 109.5
H13B C13 H13C 109.5
C11 C14 H14C 109.5
C11 C14 H14B 109.5
H14C C14 H14B 109.5
C11 C14 H14A 109.5
H14C C14 H14A 109.5
H14B C14 H14A 109.5
C19 C15 C16 108.3(4)
C19 C15 Ni1 72.4(2)
C16 C15 Ni1 69.0(2)
C19 C15 H15A 125.9
C16 C15 H15A 125.9
Ni1 C15 H15A 124.4
C17 C16 C15 108.3(4)
C17 C16 Ni1 72.7(2)
C15 C16 Ni1 70.9(2)
C17 C16 H16A 125.9
C15 C16 H16A 125.9
Ni1 C16 H16A 122.2
C16 C17 C18 107.2(4)
C16 C17 Ni1 69.4(2)
C18 C17 Ni1 68.3(2)
C16 C17 H17A 126.4
C18 C17 H17A 126.4
Ni1 C17 H17A 127.4
C17 C18 C19 108.9(4)
C17 C18 Ni1 72.5(2)
C19 C18 Ni1 73.0(2)
C17 C18 H18A 125.6
C19 C18 H18A 125.6
Ni1 C18 H18A 120.7
C15 C19 C18 107.1(4)
C15 C19 Ni1 70.1(2)
C18 C19 Ni1 67.8(2)
C15 C19 H19A 126.5
C18 C19 H19A 126.5
Ni1 C19 H19A 127.2
C21 C20 C27 122.8(3)
C21 C20 Rh1 70.0(2)
C27 C20 Rh1 112.9(2)
C21 C20 H20A 118.6
C27 C20 H20A 118.6
Rh1 C20 H20A 87.2
C20 C21 C22 125.4(3)
C20 C21 Rh1 71.5(2)
C22 C21 Rh1 110.9(2)
C20 C21 H21A 117.3
C22 C21 H21A 117.3
Rh1 C21 H21A 87.6
C21 C22 C23 112.6(3)
C21 C22 H22A 109.1
C23 C22 H22A 109.1
C21 C22 H22B 109.1
C23 C22 H22B 109.1
H22A C22 H22B 107.8
C24 C23 C22 112.0(3)
C24 C23 H23A 109.2
C22 C23 H23A 109.2
C24 C23 H23B 109.2
C22 C23 H23B 109.2
H23A C23 H23B 107.9
C25 C24 C23 124.8(4)
C25 C24 Rh1 70.5(2)
C23 C24 Rh1 112.9(2)
C25 C24 H24A 117.6
C23 C24 H24A 117.6
Rh1 C24 H24A 86.5
C24 C25 C26 125.8(4)
C24 C25 Rh1 71.4(2)
C26 C25 Rh1 108.9(2)
C24 C25 H25A 117.1
C26 C25 H25A 117.1
Rh1 C25 H25A 89.6
C25 C26 C27 112.5(3)
C25 C26 H26A 109.1
C27 C26 H26A 109.1
C25 C26 H26B 109.1
C27 C26 H26B 109.1
H26A C26 H26B 107.8
C20 C27 C26 111.1(3)
C20 C27 H27B 109.4
C26 C27 H27B 109.4
C20 C27 H27A 109.4
C26 C27 H27A 109.4
H27B C27 H27A 108.0
N5 C28 N6 103.9(3)
N5 C28 Ni2 145.1(3)
N6 C28 Ni2 111.0(3)
C30 C29 N5 108.0(3)
C30 C29 H29A 126.0
N5 C29 H29A 126.0
C29 C30 N6 105.9(3)
C29 C30 H30A 127.1
N6 C30 H30A 127.1
N7 C31 N8 117.3(3)
N7 C31 N6 128.3(3)
N8 C31 N6 114.4(3)
C33 C32 N7 130.3(3)
C33 C32 C37 121.7(3)
N7 C32 C37 108.0(3)
C34 C33 C32 117.2(4)
C34 C33 H33A 121.4
C32 C33 H33A 121.4
C33 C34 C35 121.7(4)
C33 C34 H34A 119.1
C35 C34 H34A 119.1
C36 C35 C34 121.5(3)
C36 C35 H35A 119.3
C34 C35 H35A 119.3
C35 C36 C37 117.6(4)
C35 C36 H36A 121.2
C37 C36 H36A 121.2
N8 C37 C36 131.9(4)
N8 C37 C32 107.9(3)
C36 C37 C32 120.3(4)
N5 C38 C40 108.2(4)
N5 C38 C41 109.9(4)
C40 C38 C41 109.2(4)
N5 C38 C39 107.4(4)
C40 C38 C39 114.5(4)
C41 C38 C39 107.6(4)
C38 C39 H39A 109.5
C38 C39 H39B 109.5
H39A C39 H39B 109.5
C38 C39 H39C 109.5
H39A C39 H39C 109.5
H39B C39 H39C 109.5
C38 C40 H40A 109.5
C38 C40 H40B 109.5
H40A C40 H40B 109.5
C38 C40 H40C 109.5
H40A C40 H40C 109.5
H40B C40 H40C 109.5
C38 C41 H41A 109.5
C38 C41 H41B 109.5
H41A C41 H41B 109.5
C38 C41 H41C 109.5
H41A C41 H41C 109.5
H41B C41 H41C 109.5
C46 C42 C43 106.2(7)
C46 C42 Ni2 69.8(3)
C43 C42 Ni2 66.8(4)
C46 C42 H42A 126.9
C43 C42 H42A 126.9
Ni2 C42 H42A 128.0
C42 C43 C44 110.1(7)
C42 C43 Ni2 74.7(4)
C44 C43 Ni2 72.7(4)
C42 C43 H43A 125.0
C44 C43 H43A 125.0
Ni2 C43 H43A 119.3
C45 C44 C43 105.4(7)
C45 C44 Ni2 70.1(3)
C43 C44 Ni2 67.4(3)
C45 C44 H44A 127.3
C43 C44 H44A 127.3
Ni2 C44 H44A 126.8
C44 C45 C46 109.5(6)
C44 C45 Ni2 72.2(4)
C46 C45 Ni2 71.2(3)
C44 C45 H45A 125.3
C46 C45 H45A 125.3
Ni2 C45 H45A 122.9
C42 C46 C45 108.5(7)
C42 C46 Ni2 72.5(3)
C45 C46 Ni2 69.5(3)
C42 C46 H46A 125.8
C45 C46 H46A 125.8
Ni2 C46 H46A 123.8
C48 C47 C54 124.8(4)
C48 C47 Rh2 71.8(2)
C54 C47 Rh2 110.4(2)
C48 C47 H47A 117.6
C54 C47 H47A 117.6
Rh2 C47 H47A 87.7
C47 C48 C49 124.2(3)
C47 C48 Rh2 69.7(2)
C49 C48 Rh2 112.6(3)
C47 C48 H48A 117.9
C49 C48 H48A 117.9
Rh2 C48 H48A 87.7
C48 C49 C50 111.1(3)
C48 C49 H49A 109.4
C50 C49 H49A 109.4
C48 C49 H49B 109.4
C50 C49 H49B 109.4
H49A C49 H49B 108.0
C51 C50 C49 113.1(3)
C51 C50 H50A 108.9
C49 C50 H50A 108.9
C51 C50 H50B 108.9
C49 C50 H50B 108.9
H50A C50 H50B 107.8
C52 C51 C50 126.5(4)
C52 C51 Rh2 71.4(2)
C50 C51 Rh2 108.0(2)
C52 C51 H51A 116.8
C50 C51 H51A 116.8
Rh2 C51 H51A 90.6
C51 C52 C53 124.4(4)
C51 C52 Rh2 70.7(2)
C53 C52 Rh2 112.3(2)
C51 C52 H52A 117.8
C53 C52 H52A 117.8
Rh2 C52 H52A 87.0
C52 C53 C54 112.3(3)
C52 C53 H53A 109.1
C54 C53 H53A 109.1
C52 C53 H53B 109.1
C54 C53 H53B 109.1
H53A C53 H53B 107.9
C47 C54 C53 112.8(3)
C47 C54 H54A 109.0
C53 C54 H54A 109.0
C47 C54 H54B 109.0
C53 C54 H54B 109.0
H54A C54 H54B 107.8
C1 N1 C2 109.8(3)
C1 N1 C11 125.4(3)
C2 N1 C11 124.8(3)
C1 N2 C3 112.0(3)
C1 N2 C4 116.3(3)
C3 N2 C4 131.7(3)
C4 N3 C5 102.6(3)
C4 N3 Rh1 128.7(2)
C5 N3 Rh1 127.4(2)
C4 N4 C10 104.1(3)
C4 N4 Ni1 113.8(2)
C10 N4 Ni1 141.9(2)
C28 N5 C29 110.4(3)
C28 N5 C38 125.7(4)
C29 N5 C38 123.9(3)
C28 N6 C30 111.8(3)
C28 N6 C31 115.9(3)
C30 N6 C31 132.2(3)
C31 N7 C32 103.0(3)
C31 N7 Rh2 130.0(2)
C32 N7 Rh2 126.3(3)
C31 N8 C37 103.8(3)
C31 N8 Ni2 114.6(3)
C37 N8 Ni2 141.7(3)
N4 Ni1 C1 83.95(13)
N4 Ni1 C18 165.27(14)
C1 Ni1 C18 109.93(16)
N4 Ni1 C16 100.27(16)
C1 Ni1 C16 159.15(17)
C18 Ni1 C16 65.01(17)
N4 Ni1 C15 104.21(15)
C1 Ni1 C15 158.47(16)
C18 Ni1 C15 64.67(18)
C16 Ni1 C15 40.12(17)
N4 Ni1 C17 128.55(16)
C1 Ni1 C17 125.29(17)
C18 Ni1 C17 39.16(17)
C16 Ni1 C17 37.88(18)
C15 Ni1 C17 64.94(18)
N4 Ni1 C19 135.93(15)
C1 Ni1 C19 124.95(15)
C18 Ni1 C19 39.22(17)
C16 Ni1 C19 65.12(16)
C15 Ni1 C19 37.50(16)
C17 Ni1 C19 65.14(16)
N8 Ni2 C28 84.00(15)
N8 Ni2 C43 164.2(2)
C28 Ni2 C43 111.4(2)
N8 Ni2 C45 99.7(2)
C28 Ni2 C45 159.2(3)
C43 Ni2 C45 64.7(3)
N8 Ni2 C46 102.6(2)
C28 Ni2 C46 159.9(2)
C43 Ni2 C46 64.2(3)
C45 Ni2 C46 39.2(2)
N8 Ni2 C44 128.1(3)
C28 Ni2 C44 125.8(3)
C43 Ni2 C44 39.9(3)
C45 Ni2 C44 37.7(3)
C46 Ni2 C44 64.7(3)
N8 Ni2 C42 134.4(3)
C28 Ni2 C42 126.3(2)
C43 Ni2 C42 38.5(3)
C45 Ni2 C42 64.6(3)
C46 Ni2 C42 37.8(2)
C44 Ni2 C42 65.3(3)
N3 Rh1 C21 88.24(13)
N3 Rh1 C20 92.48(12)
C21 Rh1 C20 38.55(14)
N3 Rh1 C25 160.81(13)
C21 Rh1 C25 98.70(15)
C20 Rh1 C25 82.30(15)
N3 Rh1 C24 161.00(13)
C21 Rh1 C24 82.05(15)
C20 Rh1 C24 90.05(15)
C25 Rh1 C24 38.06(14)
N3 Rh1 Cl1 89.80(8)
C21 Rh1 Cl1 156.00(10)
C20 Rh1 Cl1 165.42(10)
C25 Rh1 Cl1 90.87(12)
C24 Rh1 Cl1 92.47(11)
N7 Rh2 C47 89.41(13)
N7 Rh2 C51 158.29(13)
C47 Rh2 C51 98.87(15)
N7 Rh2 C48 92.21(13)
C47 Rh2 C48 38.52(14)
C51 Rh2 C48 82.30(15)
N7 Rh2 C52 163.71(13)
C47 Rh2 C52 82.30(15)
C51 Rh2 C52 37.90(14)
C48 Rh2 C52 90.00(15)
N7 Rh2 Cl2 90.18(9)
C47 Rh2 Cl2 155.10(10)
C51 Rh2 Cl2 90.52(11)
C48 Rh2 Cl2 166.26(11)
C52 Rh2 Cl2 91.50(11)

loop_
_geom_bond_atom_site_label_1
_geom_bond_atom_site_label_2
_geom_bond_distance
C1 N1 1.360(4)
C1 N2 1.369(4)
C1 Ni1 1.913(3)
C2 C3 1.336(5)
C2 N1 1.395(4)
C2 H2A 0.9500
C3 N2 1.386(4)
C3 H3A 0.9500
C4 N3 1.322(5)
C4 N4 1.331(4)
C4 N2 1.396(4)
C5 C6 1.388(5)
C5 N3 1.405(4)
C5 C10 1.411(5)
C6 C7 1.385(5)
C6 H6A 0.9500
C7 C8 1.397(6)
C7 H7A 0.9500
C8 C9 1.380(6)
C8 H8A 0.9500
C9 C10 1.401(5)
C9 H9A 0.9500
C10 N4 1.377(4)
C11 N1 1.498(5)
C11 C12 1.513(5)
C11 C13 1.522(6)
C11 C14 1.531(5)
C12 H12A 0.9800
C12 H12B 0.9800
C12 H12C 0.9800
C13 H13A 0.9800
C13 H13B 0.9800
C13 H13C 0.9800
C14 H14C 0.9800
C14 H14B 0.9800
C14 H14A 0.9800
C15 C19 1.374(6)
C15 C16 1.447(6)
C15 Ni1 2.122(4)
C15 H15A 0.9500
C16 C17 1.375(7)
C16 Ni1 2.096(4)
C16 H16A 0.9500
C17 C18 1.416(6)
C17 Ni1 2.138(4)
C17 H17A 0.9500
C18 C19 1.423(6)
C18 Ni1 2.083(4)
C18 H18A 0.9500
C19 Ni1 2.151(4)
C19 H19A 0.9500
C20 C21 1.397(5)
C20 C27 1.522(5)
C20 Rh1 2.125(4)
C20 H20A 0.9500
C21 C22 1.507(5)
C21 Rh1 2.106(4)
C21 H21A 0.9500
C22 C23 1.547(5)
C22 H22A 0.9900
C22 H22B 0.9900
C23 C24 1.514(6)
C23 H23A 0.9900
C23 H23B 0.9900
C24 C25 1.393(5)
C24 Rh1 2.141(3)
C24 H24A 0.9500
C25 C26 1.509(6)
C25 Rh1 2.130(3)
C25 H25A 0.9500
C26 C27 1.539(6)
C26 H26A 0.9900
C26 H26B 0.9900
C27 H27B 0.9900
C27 H27A 0.9900
C28 N5 1.354(5)
C28 N6 1.374(5)
C28 Ni2 1.915(4)
C29 C30 1.338(5)
C29 N5 1.398(5)
C29 H29A 0.9500
C30 N6 1.383(5)
C30 H30A 0.9500
C31 N7 1.329(5)
C31 N8 1.330(5)
C31 N6 1.394(5)
C32 C33 1.389(5)
C32 N7 1.398(4)
C32 C37 1.412(5)
C33 C34 1.384(5)
C33 H33A 0.9500
C34 C35 1.400(6)
C34 H34A 0.9500
C35 C36 1.382(6)
C35 H35A 0.9500
C36 C37 1.405(5)
C36 H36A 0.9500
C37 N8 1.384(5)
C38 N5 1.506(5)
C38 C40 1.511(8)
C38 C41 1.517(6)
C38 C39 1.533(7)
C39 H39A 0.9800
C39 H39B 0.9800
C39 H39C 0.9800
C40 H40A 0.9800
C40 H40B 0.9800
C40 H40C 0.9800
C41 H41A 0.9800
C41 H41B 0.9800
C41 H41C 0.9800
C42 C46 1.384(8)
C42 C43 1.391(10)
C42 Ni2 2.155(6)
C42 H42A 0.9500
C43 C44 1.428(10)
C43 Ni2 2.054(5)
C43 H43A 0.9500
C44 C45 1.364(9)
C44 Ni2 2.125(6)
C44 H44A 0.9500
C45 C46 1.417(9)
C45 Ni2 2.098(5)
C45 H45A 0.9500
C46 Ni2 2.120(5)
C46 H46A 0.9500
C47 C48 1.398(5)
C47 C54 1.511(5)
C47 Rh2 2.105(4)
C47 H47A 0.9500
C48 C49 1.519(6)
C48 Rh2 2.132(4)
C48 H48A 0.9500
C49 C50 1.526(6)
C49 H49A 0.9900
C49 H49B 0.9900
C50 C51 1.513(6)
C50 H50A 0.9900
C50 H50B 0.9900
C51 C52 1.387(5)
C51 Rh2 2.131(3)
C51 H51A 0.9500
C52 C53 1.520(6)
C52 Rh2 2.140(3)
C52 H52A 0.9500
C53 C54 1.528(5)
C53 H53A 0.9900
C53 H53B 0.9900
C54 H54A 0.9900
C54 H54B 0.9900
Cl1 Rh1 2.3697(10)
Cl2 Rh2 2.3658(10)
N3 Rh1 2.096(3)
N4 Ni1 1.909(3)
N7 Rh2 2.096(3)
N8 Ni2 1.887(3)
